data_7224006
loop_
_publ_author_name
'Troyano, Javier'
'Perles, Josefina'
'Amo-Ochoa, Pilar'
'Zamora, F\'elix'
'Delgado, Salom\'e'

_publ_section_title
;
 Strong luminescent copper(i) halide coordination polymers and dinuclear
 complexes with thioacetamide and N,N&#x2032;-donor ligands
;
_journal_issue 10
_journal_name_full CrystEngComm
_journal_page_first 1809
_journal_paper_doi 10.1039/C5CE02264A
_journal_volume 18
_journal_year 2016
_chemical_formula_sum 'C4 H7 Cl Cu N2 S'
_chemical_formula_weight 214.17
_chemical_name_common CuClpyz
_space_group_crystal_system monoclinic
_space_group_IT_number 14
_space_group_name_Hall '-P 2yn'
_space_group_name_H-M_alt 'P 1 21/n 1'
_symmetry_space_group_name_Hall '-P 2yn'
_symmetry_space_group_name_H-M 'P 1 21/n 1'
_atom_sites_solution_hydrogens geom
_atom_sites_solution_primary direct
_atom_sites_solution_secondary difmap
_audit_update_record
;
2015-09-28 deposited with the CCDC.
2016-01-25 downloaded from the CCDC.
;
_cell_angle_alpha 90
_cell_angle_beta 97.1820(10)
_cell_angle_gamma 90
_cell_formula_units_Z 4
_cell_length_a 7.97710(10)
_cell_length_b 10.67300(10)
_cell_length_c 8.92100(10)
_cell_measurement_reflns_used 8366
_cell_measurement_temperature 296.(2)
_cell_measurement_theta_max 28.3797
_cell_measurement_theta_min 2.9899
_cell_volume 753.571(15)
_computing_cell_refinement 'SAINT V7.68A (Bruker AXS, 2009)'
_computing_data_collection 'Bruker Instrument Service v2010.9.0.0'
_computing_data_reduction 'SAINT V7.68A (Bruker AXS, 2009)'
_computing_structure_refinement 'SHELXL-97 (Sheldrick, 2008)'
_computing_structure_solution 'SHELXS-97 (Sheldrick, 2008)'
_diffrn_ambient_temperature 296.(2)
_diffrn_detector_area_resol_mean 8.3333
_diffrn_measured_fraction_theta_full 1.000
_diffrn_measured_fraction_theta_max 1.000
_diffrn_measurement_device_type 'Bruker Kappa Apex II'
_diffrn_radiation_wavelength 0.71073
_diffrn_reflns_av_R_equivalents 0.0241
_diffrn_reflns_av_sigmaI/netI 0.0116
_diffrn_reflns_limit_h_max 9
_diffrn_reflns_limit_h_min -9
_diffrn_reflns_limit_k_max 12
_diffrn_reflns_limit_k_min -12
_diffrn_reflns_limit_l_max 10
_diffrn_reflns_limit_l_min -10
_diffrn_reflns_number 11822
_diffrn_reflns_theta_full 25.35
_diffrn_reflns_theta_max 25.35
_diffrn_reflns_theta_min 2.99
_exptl_absorpt_coefficient_mu 3.439
_exptl_absorpt_correction_T_max 0.77
_exptl_absorpt_correction_T_min 0.62
_exptl_absorpt_correction_type multi-scan
_exptl_absorpt_process_details sadabs
_exptl_crystal_colour 'clear yellow'
_exptl_crystal_density_diffrn 1.888
_exptl_crystal_density_method 'not measured'
_exptl_crystal_description prismatic
_exptl_crystal_F_000 428
_exptl_crystal_size_max 0.190
_exptl_crystal_size_mid 0.100
_exptl_crystal_size_min 0.080
_refine_diff_density_max 0.333
_refine_diff_density_min -0.567
_refine_ls_extinction_method none
_refine_ls_goodness_of_fit_ref 1.000
_refine_ls_hydrogen_treatment refxyz
_refine_ls_matrix_type full
_refine_ls_number_parameters 83
_refine_ls_number_reflns 1378
_refine_ls_number_restraints 0
_refine_ls_restrained_S_all 1.000
_refine_ls_R_factor_all 0.0197
_refine_ls_R_factor_gt 0.0187
_refine_ls_shift/su_max 0.000
_refine_ls_shift/su_mean 0.000
_refine_ls_structure_factor_coef Fsqd
_refine_ls_weighting_details 'calc w=1/[\s^2^(Fo^2^)+(0.0311P)^2^+0.4035P] where P=(Fo^2^+2Fc^2^)/3'
_refine_ls_weighting_scheme calc
_refine_ls_wR_factor_gt 0.0520
_refine_ls_wR_factor_ref 0.0527
_reflns_number_gt 1317
_reflns_number_total 1378
_reflns_threshold_expression >2sigma(I)
_cod_data_source_file c5ce02264a2.cif
_cod_data_source_block C5
_cod_depositor_comments 'Adding full bibliography for 7224002--7224007.cif.'
_cod_database_code 7224006

loop_
_space_group_symop_operation_xyz
'x, y, z'
'-x+1/2, y+1/2, -z+1/2'
'-x, -y, -z'
'x-1/2, -y-1/2, z-1/2'

loop_
_atom_site_type_symbol
_atom_site_label
_atom_site_fract_x
_atom_site_fract_y
_atom_site_fract_z
_atom_site_U_iso_or_equiv
_atom_site_adp_type
_atom_site_calc_flag
_atom_site_refinement_flags
_atom_site_occupancy
C C1 0.3625(2) -0.00857(19) 0.6560(2) 0.0340(4) Uani d . 1
C C2 0.4794(3) -0.0825(2) 0.7651(3) 0.0539(6) Uani d . 1
H H2A 0.556 -0.0268 0.824 0.081 Uiso calc R 1
H H2B 0.5423 -0.1399 0.7109 0.081 Uiso calc R 1
H H2C 0.4154 -0.1285 0.8309 0.081 Uiso calc R 1
C C3 -0.0609(2) -0.07650(19) 0.0959(2) 0.0360(4) Uani d . 1
H H3 -0.1055 -0.1325 0.1602 0.043 Uiso calc R 1
C C4 0.0836(2) 0.10007(19) 0.0568(2) 0.0348(4) Uani d . 1
H H4 0.1431 0.1712 0.0924 0.042 Uiso calc R 1
Cl Cl1 0.16524(6) 0.26503(5) 0.39772(5) 0.04212(14) Uani d . 1
Cu Cu1 0.06569(3) 0.05744(2) 0.38242(2) 0.04083(11) Uani d . 1
N N1 0.3762(2) 0.11157(17) 0.6607(2) 0.0453(4) Uani d . 1
H H1N 0.451 0.1463 0.7253 0.054 Uiso calc R 1
H H2N 0.3106 0.1571 0.5992 0.054 Uiso calc R 1
N N2 0.02267(19) 0.02354(15) 0.15532(16) 0.0318(3) Uani d . 1
S S1 0.21872(6) -0.08566(5) 0.53083(5) 0.03578(13) Uani d . 1

loop_
_atom_site_aniso_label
_atom_site_aniso_U_11
_atom_site_aniso_U_22
_atom_site_aniso_U_33
_atom_site_aniso_U_12
_atom_site_aniso_U_13
_atom_site_aniso_U_23
C1 0.0279(9) 0.0451(11) 0.0295(9) 0.0010(8) 0.0051(7) 0.0027(8)
C2 0.0503(13) 0.0570(14) 0.0497(13) 0.0047(11) -0.0121(10) 0.0086(11)
C3 0.0412(11) 0.0387(10) 0.0289(9) -0.0046(8) 0.0069(8) 0.0003(7)
C4 0.0374(10) 0.0361(10) 0.0304(9) -0.0039(8) 0.0021(8) -0.0048(8)
Cl1 0.0453(3) 0.0376(3) 0.0396(3) -0.0023(2) -0.0099(2) 0.00031(19)
Cu1 0.04937(18) 0.04605(18) 0.02525(15) -0.00415(10) -0.00254(11) -0.00312(9)
N1 0.0416(9) 0.0462(10) 0.0427(9) -0.0060(8) -0.0163(7) 0.0028(8)
N2 0.0349(8) 0.0369(8) 0.0232(7) 0.0016(6) 0.0017(6) -0.0035(6)
S1 0.0323(2) 0.0377(3) 0.0367(3) 0.00232(19) 0.00148(19) -0.00496(19)

loop_
_atom_type_symbol
_atom_type_description
_atom_type_scat_dispersion_real
_atom_type_scat_dispersion_imag
_atom_type_scat_source
C C 0.0033 0.0016 'International Tables Vol C Tables 4.2.6.8 and 6.1.1.4'
H H 0.0000 0.0000 'International Tables Vol C Tables 4.2.6.8 and 6.1.1.4'
N N 0.0061 0.0033 'International Tables Vol C Tables 4.2.6.8 and 6.1.1.4'
S S 0.1246 0.1234 'International Tables Vol C Tables 4.2.6.8 and 6.1.1.4'
Cl Cl 0.1484 0.1585 'International Tables Vol C Tables 4.2.6.8 and 6.1.1.4'
Cu Cu 0.3201 1.2651 'International Tables Vol C Tables 4.2.6.8 and 6.1.1.4'

loop_
_geom_angle_atom_site_label_1
_geom_angle_atom_site_label_2
_geom_angle_atom_site_label_3
_geom_angle_site_symmetry_1
_geom_angle_site_symmetry_3
_geom_angle
N1 C1 C2 . . 117.60(18)
N1 C1 S1 . . 123.25(15)
C2 C1 S1 . . 119.15(16)
C1 C2 H2A . . 109.5
C1 C2 H2B . . 109.5
H2A C2 H2B . . 109.5
C1 C2 H2C . . 109.5
H2A C2 H2C . . 109.5
H2B C2 H2C . . 109.5
N2 C3 C4 . 3 122.58(18)
N2 C3 H3 . . 118.7
C4 C3 H3 3 . 118.7
N2 C4 C3 . 3 121.77(17)
N2 C4 H4 . . 119.1
C3 C4 H4 3 . 119.1
N2 Cu1 S1 . . 118.00(5)
N2 Cu1 Cl1 . . 103.76(5)
S1 Cu1 Cl1 . . 116.497(19)
N2 Cu1 S1 . 3_556 106.33(4)
S1 Cu1 S1 . 3_556 109.989(16)
Cl1 Cu1 S1 . 3_556 100.434(19)
N2 Cu1 Cu1 . 3_556 130.15(5)
S1 Cu1 Cu1 . 3_556 58.943(15)
Cl1 Cu1 Cu1 . 3_556 122.295(18)
S1 Cu1 Cu1 3_556 3_556 51.045(14)
C1 N1 H1N . . 120.0
C1 N1 H2N . . 120.0
H1N N1 H2N . . 120.0
C3 N2 C4 . . 115.65(16)
C3 N2 Cu1 . . 123.35(13)
C4 N2 Cu1 . . 120.95(12)
C1 S1 Cu1 . . 108.95(7)
C1 S1 Cu1 . 3_556 107.46(6)
Cu1 S1 Cu1 . 3_556 70.011(16)

loop_
_geom_bond_atom_site_label_1
_geom_bond_atom_site_label_2
_geom_bond_site_symmetry_2
_geom_bond_distance
C1 N1 . 1.287(3)
C1 C2 . 1.488(3)
C1 S1 . 1.7085(19)
C2 H2A . 0.96
C2 H2B . 0.96
C2 H2C . 0.96
C3 N2 . 1.333(2)
C3 C4 3 1.374(3)
C3 H3 . 0.93
C4 N2 . 1.335(2)
C4 C3 3 1.374(3)
C4 H4 . 0.93
Cl1 Cu1 . 2.3518(5)
Cu1 N2 . 2.0443(14)
Cu1 S1 . 2.2741(5)
Cu1 S1 3_556 2.5052(5)
Cu1 Cu1 3_556 2.7481(5)
N1 H1N . 0.86
N1 H2N . 0.86
S1 Cu1 3_556 2.5051(5)
